data_4512728
loop_
_publ_author_name
'Tamboli, Majid I.'
'Bahadur, Vir'
'Gonnade, Rajesh G.'
'Shashidhar, Mysore S.'

_publ_section_title
;
 Cocrystallization of 2,3-Dihydroxynaphthalene with Itspara-,meta-,
 andortho-Ditoluates: Insight into Cocrystal Formation and Clues for the
 Construction of Supramolecular Assemblies Capable of Intermolecular Acyl
 Group Transfer Reactivity
;
_journal_issue 3
_journal_name_full 'Crystal Growth &amp; Design'
_journal_page_first 1226
_journal_paper_doi 10.1021/cg501620g
_journal_volume 15
_journal_year 2015
_chemical_formula_moiety 'C18 H14 O3'
_chemical_formula_sum 'C18 H14 O3'
_chemical_formula_weight 278.29
_chemical_name_systematic
; 
 ? 
;
_space_group_IT_number 61
_symmetry_cell_setting orthorhombic
_symmetry_space_group_name_Hall '-P 2ac 2ab'
_symmetry_space_group_name_H-M 'P b c a'
_atom_sites_solution_hydrogens geom
_atom_sites_solution_primary direct
_atom_sites_solution_secondary difmap
_audit_creation_method SHELXL-97
_cell_angle_alpha 90.00
_cell_angle_beta 90.00
_cell_angle_gamma 90.00
_cell_formula_units_Z 8
_cell_length_a 11.8212(9)
_cell_length_b 7.5692(6)
_cell_length_c 30.657(2)
_cell_measurement_reflns_used 2531
_cell_measurement_temperature 145(2)
_cell_measurement_theta_max 27.82
_cell_measurement_theta_min 2.66
_cell_volume 2743.1(4)
_computing_cell_refinement 'Bruker SAINT'
_computing_data_collection 'Bruker APEX2'
_computing_data_reduction 'Bruker SAINT'
_computing_molecular_graphics 'Bruker SHELXTL'
_computing_publication_material 'Bruker SHELXTL'
_computing_structure_refinement 'SHELXL-97 (Sheldrick, 2008)'
_computing_structure_solution 'SHELXS-97 (Sheldrick, 2008)'
_diffrn_ambient_temperature 145(2)
_diffrn_measured_fraction_theta_full 0.998
_diffrn_measured_fraction_theta_max 0.998
_diffrn_measurement_device_type 'Bruker APEX-II CCD'
_diffrn_measurement_method '\f and \w scans'
_diffrn_radiation_monochromator graphite
_diffrn_radiation_source 'fine-focus sealed tube'
_diffrn_radiation_type MoK\a
_diffrn_radiation_wavelength 0.71073
_diffrn_reflns_av_R_equivalents 0.0711
_diffrn_reflns_av_sigmaI/netI 0.0590
_diffrn_reflns_limit_h_max 14
_diffrn_reflns_limit_h_min -13
_diffrn_reflns_limit_k_max 8
_diffrn_reflns_limit_k_min -8
_diffrn_reflns_limit_l_max 34
_diffrn_reflns_limit_l_min -36
_diffrn_reflns_number 10873
_diffrn_reflns_theta_full 25.00
_diffrn_reflns_theta_max 25.00
_diffrn_reflns_theta_min 2.18
_exptl_absorpt_coefficient_mu 0.091
_exptl_absorpt_correction_T_max 0.9909
_exptl_absorpt_correction_T_min 0.9447
_exptl_absorpt_correction_type multi-scan
_exptl_absorpt_process_details 'sadabs,(bruker 2006)'
_exptl_crystal_colour colourless
_exptl_crystal_density_diffrn 1.348
_exptl_crystal_density_method 'not measured'
_exptl_crystal_description needle
_exptl_crystal_F_000 1168
_exptl_crystal_size_max 0.63
_exptl_crystal_size_mid 0.36
_exptl_crystal_size_min 0.10
_refine_diff_density_max 0.328
_refine_diff_density_min -0.329
_refine_diff_density_rms 0.076
_refine_ls_extinction_method none
_refine_ls_goodness_of_fit_ref 1.154
_refine_ls_hydrogen_treatment mixed
_refine_ls_matrix_type full
_refine_ls_number_parameters 231
_refine_ls_number_reflns 2404
_refine_ls_number_restraints 0
_refine_ls_restrained_S_all 1.154
_refine_ls_R_factor_all 0.1154
_refine_ls_R_factor_gt 0.0931
_refine_ls_shift/su_max 0.000
_refine_ls_shift/su_mean 0.000
_refine_ls_structure_factor_coef Fsqd
_refine_ls_weighting_details 'calc w=1/[\s^2^(Fo^2^)+(0.0594P)^2^+8.2840P] where P=(Fo^2^+2Fc^2^)/3'
_refine_ls_weighting_scheme calc
_refine_ls_wR_factor_gt 0.1959
_refine_ls_wR_factor_ref 0.2074
_reflns_number_gt 1871
_reflns_number_total 2404
_reflns_threshold_expression >2sigma(I)
_cod_data_source_file cg501620g_si_002.cif
_cod_data_source_block 5
_cod_depositor_comments
;
The following automatic conversions were performed:

'_symmetry_cell_setting' value 'Orthorhombic' changed to
'orthorhombic' according to
/usr/data/users/saulius/crontab/automatic-downloads/rss-feeds/ACS/lib/dictionaries/cif_core.dic
dictionary named 'cif_core.dic' version 2.4.2 from 2011-04-26.

Automatic conversion script
Id: cif_fix_values 3008 2015-01-20 13:52:24Z robertas 

 Adding full bibliography for 4512727--4512728.cif.
;
_cod_original_sg_symbol_H-M 'Pbca '
_cod_database_code 4512728

loop_
_symmetry_equiv_pos_as_xyz
'x, y, z'
'x+1/2, -y+1/2, -z'
'-x, y+1/2, -z+1/2'
'-x+1/2, -y, z+1/2'
'-x, -y, -z'
'-x-1/2, y-1/2, z'
'x, -y-1/2, z-1/2'
'x-1/2, y, -z-1/2'

loop_
_atom_site_label
_atom_site_type_symbol
_atom_site_fract_x
_atom_site_fract_y
_atom_site_fract_z
_atom_site_U_iso_or_equiv
_atom_site_adp_type
_atom_site_occupancy
_atom_site_symmetry_multiplicity
_atom_site_calc_flag
_atom_site_refinement_flags
O1 O 0.6978(3) -0.0684(5) 0.37396(9) 0.0324(8) Uani 1 1 d .
H1 H 0.7616 -0.1171 0.3730 0.049 Uiso 1 1 calc R
O2 O 0.4892(2) 0.0740(4) 0.36698(8) 0.0236(7) Uani 1 1 d .
O3 O 0.6044(2) 0.2808(4) 0.39613(9) 0.0297(8) Uani 1 1 d .
C1 C 0.7221(3) -0.0661(6) 0.29585(14) 0.0236(10) Uani 1 1 d .
C2 C 0.6637(3) -0.0276(5) 0.33298(13) 0.0217(9) Uani 1 1 d .
C3 C 0.5568(3) 0.0577(6) 0.32942(13) 0.0220(9) Uani 1 1 d .
C4 C 0.5120(3) 0.1019(5) 0.29039(13) 0.0216(9) Uani 1 1 d .
H4 H 0.4409 0.1604 0.2892 0.026 Uiso 1 1 calc R
C5 C 0.5701(3) 0.0618(5) 0.25118(14) 0.0221(9) Uani 1 1 d .
C6 C 0.5239(4) 0.0998(6) 0.20956(14) 0.0265(10) Uani 1 1 d .
C7 C 0.5811(4) 0.0527(6) 0.17266(15) 0.0315(11) Uani 1 1 d .
C8 C 0.6858(4) -0.0360(7) 0.17538(15) 0.0337(12) Uani 1 1 d .
C9 C 0.7324(4) -0.0724(6) 0.21497(14) 0.0282(10) Uani 1 1 d .
H9 H 0.8035 -0.1305 0.2163 0.034 Uiso 1 1 calc R
C10 C 0.6765(3) -0.0252(5) 0.25427(13) 0.0215(9) Uani 1 1 d .
C11 C 0.5246(3) 0.1819(5) 0.39935(13) 0.0219(9) Uani 1 1 d .
C12 C 0.4522(3) 0.1649(5) 0.43872(13) 0.0201(9) Uani 1 1 d .
C13 C 0.4899(4) 0.2407(6) 0.47755(13) 0.0223(9) Uani 1 1 d .
C14 C 0.4278(4) 0.2252(5) 0.51605(14) 0.0224(10) Uani 1 1 d .
C15 C 0.3264(4) 0.1328(6) 0.51441(14) 0.0268(10) Uani 1 1 d .
C16 C 0.2880(4) 0.0578(7) 0.47586(15) 0.0316(11) Uani 1 1 d .
C17 C 0.3507(3) 0.0723(6) 0.43808(14) 0.0260(10) Uani 1 1 d .
H17 H 0.3247 0.0194 0.4118 0.031 Uiso 1 1 calc R
C18 C 0.4688(5) 0.3068(7) 0.55772(16) 0.0334(12) Uani 1 1 d .
H2 H 0.721(3) -0.054(6) 0.1485(14) 0.024(11) Uiso 1 1 d .
H5 H 0.795(4) -0.129(6) 0.2986(12) 0.024(11) Uiso 1 1 d .
H6 H 0.280(4) 0.117(6) 0.5411(14) 0.030(12) Uiso 1 1 d .
H7 H 0.553(4) 0.073(6) 0.1448(15) 0.034(13) Uiso 1 1 d .
H8 H 0.444(4) 0.168(6) 0.2077(14) 0.033(13) Uiso 1 1 d .
H10 H 0.472(5) 0.229(8) 0.5812(18) 0.058(17) Uiso 1 1 d .
H11 H 0.559(4) 0.285(7) 0.4799(15) 0.039(15) Uiso 1 1 d .
H12 H 0.549(7) 0.345(11) 0.556(2) 0.11(3) Uiso 1 1 d .
H14 H 0.417(6) 0.392(10) 0.567(2) 0.09(2) Uiso 1 1 d .
H16 H 0.217(4) 0.004(6) 0.4750(13) 0.028(12) Uiso 1 1 d .

loop_
_atom_site_aniso_label
_atom_site_aniso_U_11
_atom_site_aniso_U_22
_atom_site_aniso_U_33
_atom_site_aniso_U_23
_atom_site_aniso_U_13
_atom_site_aniso_U_12
O1 0.0274(16) 0.044(2) 0.0260(16) 0.0041(15) -0.0014(13) 0.0132(15)
O2 0.0195(14) 0.0282(16) 0.0231(15) -0.0032(13) 0.0024(11) 0.0000(13)
O3 0.0252(16) 0.0271(17) 0.0367(18) -0.0051(14) 0.0056(14) -0.0098(14)
C1 0.018(2) 0.019(2) 0.034(2) 0.0001(19) 0.0006(17) 0.0013(19)
C2 0.022(2) 0.017(2) 0.026(2) 0.0004(18) -0.0028(17) -0.0028(18)
C3 0.025(2) 0.019(2) 0.022(2) -0.0014(18) 0.0041(17) -0.0046(18)
C4 0.019(2) 0.012(2) 0.034(2) 0.0027(17) -0.0005(18) 0.0015(17)
C5 0.024(2) 0.0127(19) 0.030(2) 0.004(2) -0.0008(17) -0.0068(17)
C6 0.029(2) 0.021(2) 0.030(2) 0.0048(19) -0.0039(19) -0.008(2)
C7 0.040(3) 0.031(3) 0.025(2) 0.003(2) -0.003(2) -0.008(2)
C8 0.043(3) 0.035(3) 0.024(2) -0.001(2) 0.010(2) -0.007(2)
C9 0.031(2) 0.016(2) 0.038(2) -0.002(2) 0.0071(19) -0.0018(19)
C10 0.024(2) 0.0114(19) 0.029(2) -0.0013(17) 0.0013(17) -0.0052(17)
C11 0.020(2) 0.018(2) 0.027(2) -0.0006(18) -0.0025(17) 0.0066(18)
C12 0.017(2) 0.018(2) 0.026(2) 0.0014(18) -0.0004(16) 0.0028(17)
C13 0.024(2) 0.016(2) 0.027(2) 0.0030(18) -0.0020(18) 0.0060(19)
C14 0.029(2) 0.012(2) 0.026(2) 0.0017(18) 0.0010(17) 0.0024(17)
C15 0.027(2) 0.025(2) 0.028(2) 0.005(2) 0.0076(19) 0.0036(19)
C16 0.023(2) 0.035(3) 0.037(3) 0.005(2) 0.0045(19) -0.002(2)
C17 0.022(2) 0.029(2) 0.028(2) -0.002(2) -0.0026(17) 0.0025(19)
C18 0.049(3) 0.028(3) 0.022(3) 0.001(2) 0.001(2) 0.008(2)

loop_
_atom_type_symbol
_atom_type_description
_atom_type_scat_dispersion_real
_atom_type_scat_dispersion_imag
_atom_type_scat_source
C C 0.0033 0.0016 'International Tables Vol C Tables 4.2.6.8 and 6.1.1.4'
H H 0.0000 0.0000 'International Tables Vol C Tables 4.2.6.8 and 6.1.1.4'
O O 0.0106 0.0060 'International Tables Vol C Tables 4.2.6.8 and 6.1.1.4'

loop_
_geom_angle_atom_site_label_1
_geom_angle_atom_site_label_2
_geom_angle_atom_site_label_3
_geom_angle
C2 O1 H1 109.5
C11 O2 C3 118.6(3)
C2 C1 C10 120.8(4)
C2 C1 H5 118(2)
C10 C1 H5 121(2)
O1 C2 C1 125.1(4)
O1 C2 C3 116.0(4)
C1 C2 C3 118.8(4)
C4 C3 O2 118.8(4)
C4 C3 C2 121.9(4)
O2 C3 C2 118.8(4)
C3 C4 C5 120.6(4)
C3 C4 H4 119.7
C5 C4 H4 119.7
C6 C5 C4 122.3(4)
C6 C5 C10 119.6(4)
C4 C5 C10 118.1(4)
C7 C6 C5 120.2(4)
C7 C6 H8 121(2)
C5 C6 H8 119(2)
C6 C7 C8 120.6(4)
C6 C7 H7 123(3)
C8 C7 H7 117(3)
C9 C8 C7 120.3(4)
C9 C8 H2 125(3)
C7 C8 H2 114(3)
C8 C9 C10 121.2(4)
C8 C9 H9 119.4
C10 C9 H9 119.4
C1 C10 C9 122.1(4)
C1 C10 C5 119.8(4)
C9 C10 C5 118.1(4)
O3 C11 O2 123.7(4)
O3 C11 C12 124.7(4)
O2 C11 C12 111.5(3)
C17 C12 C13 119.7(4)
C17 C12 C11 122.0(4)
C13 C12 C11 118.3(4)
C12 C13 C14 121.3(4)
C12 C13 H11 121(3)
C14 C13 H11 117(3)
C15 C14 C13 117.8(4)
C15 C14 C18 121.2(4)
C13 C14 C18 121.0(4)
C16 C15 C14 121.3(4)
C16 C15 H6 118(3)
C14 C15 H6 121(3)
C17 C16 C15 120.5(4)
C17 C16 H16 120(3)
C15 C16 H16 120(3)
C16 C17 C12 119.5(4)
C16 C17 H17 120.3
C12 C17 H17 120.3
C14 C18 H10 114(4)
C14 C18 H12 112(4)
H10 C18 H12 101(5)
C14 C18 H14 110(4)
H10 C18 H14 102(5)
H12 C18 H14 117(6)

loop_
_geom_bond_atom_site_label_1
_geom_bond_atom_site_label_2
_geom_bond_distance
O1 C2 1.355(5)
O1 H1 0.8400
O2 C11 1.352(5)
O2 C3 1.407(5)
O3 C11 1.209(5)
C1 C2 1.362(6)
C1 C10 1.418(6)
C1 H5 0.99(4)
C2 C3 1.424(6)
C3 C4 1.351(6)
C4 C5 1.417(6)
C4 H4 0.9500
C5 C6 1.417(6)
C5 C10 1.423(6)
C6 C7 1.365(6)
C6 H8 1.08(5)
C7 C8 1.410(7)
C7 H7 0.93(4)
C8 C9 1.361(6)
C8 H2 0.93(4)
C9 C10 1.420(6)
C9 H9 0.9500
C11 C12 1.485(6)
C12 C17 1.390(6)
C12 C13 1.395(6)
C13 C14 1.395(6)
C13 H11 0.88(5)
C14 C15 1.388(6)
C14 C18 1.500(6)
C15 C16 1.388(6)
C15 H6 0.99(4)
C16 C17 1.380(6)
C16 H16 0.93(5)
C17 H17 0.9500
C18 H10 0.93(6)
C18 H12 1.00(8)
C18 H14 0.94(8)

loop_
_geom_torsion_atom_site_label_1
_geom_torsion_atom_site_label_2
_geom_torsion_atom_site_label_3
_geom_torsion_atom_site_label_4
_geom_torsion
C10 C1 C2 O1 176.9(4)
C10 C1 C2 C3 -1.2(6)
C11 O2 C3 C4 -120.6(4)
C11 O2 C3 C2 68.1(5)
O1 C2 C3 C4 -178.5(4)
C1 C2 C3 C4 -0.3(6)
O1 C2 C3 O2 -7.6(6)
C1 C2 C3 O2 170.7(4)
O2 C3 C4 C5 -170.0(4)
C2 C3 C4 C5 1.0(6)
C3 C4 C5 C6 177.5(4)
C3 C4 C5 C10 -0.2(6)
C4 C5 C6 C7 -177.5(4)
C10 C5 C6 C7 0.2(6)
C5 C6 C7 C8 0.8(7)
C6 C7 C8 C9 -1.5(7)
C7 C8 C9 C10 1.1(7)
C2 C1 C10 C9 -176.5(4)
C2 C1 C10 C5 1.8(6)
C8 C9 C10 C1 178.3(4)
C8 C9 C10 C5 -0.1(6)
C6 C5 C10 C1 -178.9(4)
C4 C5 C10 C1 -1.1(5)
C6 C5 C10 C9 -0.6(5)
C4 C5 C10 C9 177.2(4)
C3 O2 C11 O3 8.6(6)
C3 O2 C11 C12 -172.2(3)
O3 C11 C12 C17 168.7(4)
O2 C11 C12 C17 -10.5(5)
O3 C11 C12 C13 -13.1(6)
O2 C11 C12 C13 167.7(3)
C17 C12 C13 C14 0.1(6)
C11 C12 C13 C14 -178.1(4)
C12 C13 C14 C15 -0.5(6)
C12 C13 C14 C18 180.0(4)
C13 C14 C15 C16 0.2(6)
C18 C14 C15 C16 179.7(4)
C14 C15 C16 C17 0.5(7)
C15 C16 C17 C12 -0.9(7)
C13 C12 C17 C16 0.5(6)
C11 C12 C17 C16 178.7(4)
